data_4110401
loop_
_publ_author_name
'Adam M. Johns'
'Masaru Utsunomiya'
'Christopher D. Incarvito'
'John F. Hartwig'

_publ_contact_author
;
     Prof. John F. Hartwig
     Department of Chemistry
     Yale University
     225 Prospect St
     PO Box 208107
     New Haven, CT 06520-8107
     USA
;
_publ_contact_author_email john.hartwig@yale.edu
_publ_contact_author_fax '+203 432 6144'
_publ_contact_author_phone '+203 432 3917'
_publ_section_title
;
 A Highly Active Palladium Catalyst for Intermolecular Hydroamination.
 Factors that Control Reactivity and Additions of Functionalized Anilines
 to Dienes and Vinylarenes
;
_journal_name_full 'Journal of the American Chemical Society'
_journal_page_first 1828
_journal_page_last 1839
_journal_paper_doi 10.1021/ja056003z
_journal_volume 128
_journal_year 2006
_chemical_formula_sum 'C47 H39 F3 O4 P2 Pd S'
_chemical_formula_weight 925.18
_chemical_name_systematic
; 
 ? 
;
_space_group_IT_number 14
_symmetry_cell_setting monoclinic
_symmetry_space_group_name_Hall '-P 2ybc'
_symmetry_space_group_name_H-M 'P 1 21/c 1'
_atom_sites_solution_hydrogens geom
_atom_sites_solution_primary direct
_atom_sites_solution_secondary difmap
_audit_creation_method SHELXL-97
_cell_angle_alpha 90.00
_cell_angle_beta 99.73(3)
_cell_angle_gamma 90.00
_cell_formula_units_Z 8
_cell_length_a 18.235(4)
_cell_length_b 18.040(4)
_cell_length_c 25.472(5)
_cell_measurement_temperature 173(2)
_cell_volume 8259(3)
_computing_cell_refinement Denzo
_computing_data_collection 'Nonius Collect'
_computing_data_reduction Denzo
_computing_molecular_graphics XP
_computing_publication_material XCIF
_computing_structure_refinement 'SHELXL-97 (Sheldrick, 1997)'
_computing_structure_solution 'SHELXS-97 (Sheldrick, 1990)'
_diffrn_ambient_temperature 173(2)
_diffrn_measured_fraction_theta_full 0.997
_diffrn_measured_fraction_theta_max 0.997
_diffrn_measurement_device_type 'Nonius KappaCCD'
_diffrn_measurement_method '\w scans'
_diffrn_radiation_monochromator graphite
_diffrn_radiation_source 'fine-focus sealed tube'
_diffrn_radiation_type MoK\a
_diffrn_radiation_wavelength 0.71073
_diffrn_reflns_av_R_equivalents 0.0616
_diffrn_reflns_av_sigmaI/netI 0.0935
_diffrn_reflns_limit_h_max 22
_diffrn_reflns_limit_h_min -22
_diffrn_reflns_limit_k_max 18
_diffrn_reflns_limit_k_min -21
_diffrn_reflns_limit_l_max 30
_diffrn_reflns_limit_l_min -30
_diffrn_reflns_number 26119
_diffrn_reflns_theta_full 25.50
_diffrn_reflns_theta_max 25.50
_diffrn_reflns_theta_min 1.70
_exptl_absorpt_coefficient_mu 0.636
_exptl_absorpt_correction_T_max 0.9392
_exptl_absorpt_correction_T_min 0.8834
_exptl_absorpt_correction_type none
_exptl_crystal_colour orange
_exptl_crystal_density_diffrn 1.488
_exptl_crystal_description plate
_exptl_crystal_F_000 3776
_exptl_crystal_size_max 0.20
_exptl_crystal_size_mid 0.10
_exptl_crystal_size_min 0.10
_refine_diff_density_max 1.498
_refine_diff_density_min -1.022
_refine_diff_density_rms 0.113
_refine_ls_extinction_method none
_refine_ls_goodness_of_fit_ref 1.069
_refine_ls_hydrogen_treatment constr
_refine_ls_matrix_type full
_refine_ls_number_parameters 1045
_refine_ls_number_reflns 15309
_refine_ls_number_restraints 0
_refine_ls_restrained_S_all 1.069
_refine_ls_R_factor_all 0.1137
_refine_ls_R_factor_gt 0.0644
_refine_ls_shift/su_max 0.001
_refine_ls_shift/su_mean 0.000
_refine_ls_structure_factor_coef Fsqd
_refine_ls_weighting_details 'calc w=1/[\s^2^(Fo^2^)+(0.1000P)^2^+0.0000P] where P=(Fo^2^+2Fc^2^)/3'
_refine_ls_weighting_scheme calc
_refine_ls_wR_factor_gt 0.1668
_refine_ls_wR_factor_ref 0.1889
_reflns_number_gt 9667
_reflns_number_total 15309
_reflns_threshold_expression >2sigma(I)
_cod_data_source_file ja056003zsi20050831_104850.cif
_cod_data_source_block aj04
_cod_database_code 4110401

loop_
_symmetry_equiv_pos_as_xyz
'x, y, z'
'-x, y+1/2, -z+1/2'
'-x, -y, -z'
'x, -y-1/2, z-1/2'

loop_
_atom_site_label
_atom_site_type_symbol
_atom_site_fract_x
_atom_site_fract_y
_atom_site_fract_z
_atom_site_U_iso_or_equiv
_atom_site_adp_type
_atom_site_occupancy
_atom_site_symmetry_multiplicity
_atom_site_calc_flag
_atom_site_refinement_flags
Pd1 Pd 0.21968(2) 0.57563(2) 0.373145(16) 0.01762(14) Uani 1 1 d .
P1 P 0.33634(8) 0.54998(8) 0.42963(6) 0.0168(3) Uani 1 1 d .
P2 P 0.12576(8) 0.55607(8) 0.42190(6) 0.0163(3) Uani 1 1 d .
O1 O 0.24753(19) 0.5722(2) 0.50936(14) 0.0172(9) Uani 1 1 d .
C1 C 0.4150(3) 0.5649(3) 0.3964(2) 0.0198(13) Uani 1 1 d .
C2 C 0.4672(3) 0.5098(4) 0.3898(2) 0.0324(16) Uani 1 1 d .
H2A H 0.4600 0.4607 0.4014 0.039 Uiso 1 1 calc R
C3 C 0.5287(4) 0.5257(5) 0.3668(3) 0.044(2) Uani 1 1 d .
H3A H 0.5642 0.4881 0.3637 0.053 Uiso 1 1 calc R
C4 C 0.5385(4) 0.5965(5) 0.3484(3) 0.050(2) Uani 1 1 d .
H4A H 0.5806 0.6074 0.3322 0.060 Uiso 1 1 calc R
C5 C 0.4879(4) 0.6509(4) 0.3532(2) 0.0386(18) Uani 1 1 d .
H5A H 0.4948 0.6995 0.3405 0.046 Uiso 1 1 calc R
C6 C 0.4261(4) 0.6352(4) 0.3770(2) 0.0303(16) Uani 1 1 d .
H6A H 0.3910 0.6733 0.3799 0.036 Uiso 1 1 calc R
C7 C 0.3410(3) 0.4521(3) 0.4470(2) 0.0195(13) Uani 1 1 d .
C8 C 0.3633(3) 0.4266(3) 0.4986(2) 0.0251(14) Uani 1 1 d .
H8A H 0.3769 0.4609 0.5269 0.030 Uiso 1 1 calc R
C9 C 0.3658(3) 0.3504(3) 0.5092(2) 0.0285(15) Uani 1 1 d .
H9A H 0.3808 0.3332 0.5446 0.034 Uiso 1 1 calc R
C10 C 0.3468(3) 0.3002(4) 0.4686(3) 0.0323(16) Uani 1 1 d .
H10A H 0.3500 0.2486 0.4758 0.039 Uiso 1 1 calc R
C11 C 0.3231(4) 0.3251(4) 0.4176(3) 0.0403(19) Uani 1 1 d .
H11A H 0.3083 0.2905 0.3897 0.048 Uiso 1 1 calc R
C12 C 0.3206(4) 0.4001(4) 0.4063(3) 0.0358(17) Uani 1 1 d .
H12A H 0.3050 0.4165 0.3708 0.043 Uiso 1 1 calc R
C13 C 0.3669(3) 0.5975(3) 0.4925(2) 0.0174(13) Uani 1 1 d .
C14 C 0.4381(3) 0.6275(3) 0.5095(2) 0.0210(13) Uani 1 1 d .
H14A H 0.4759 0.6218 0.4884 0.025 Uiso 1 1 calc R
C15 C 0.4525(3) 0.6652(3) 0.5569(2) 0.0193(13) Uani 1 1 d .
H15A H 0.5008 0.6853 0.5679 0.023 Uiso 1 1 calc R
C16 C 0.3999(3) 0.6752(3) 0.5893(2) 0.0225(14) Uani 1 1 d .
H16A H 0.4122 0.7018 0.6218 0.027 Uiso 1 1 calc R
C17 C 0.3279(3) 0.6458(3) 0.5741(2) 0.0166(12) Uani 1 1 d .
C18 C 0.3148(3) 0.6075(3) 0.5262(2) 0.0152(12) Uani 1 1 d .
C19 C 0.2663(3) 0.6519(3) 0.6075(2) 0.0209(13) Uani 1 1 d .
C20 C 0.2744(3) 0.5864(4) 0.6471(2) 0.0342(17) Uani 1 1 d .
H20A H 0.2353 0.5894 0.6691 0.051 Uiso 1 1 calc R
H20B H 0.3233 0.5888 0.6701 0.051 Uiso 1 1 calc R
H20C H 0.2699 0.5396 0.6273 0.051 Uiso 1 1 calc R
C21 C 0.2728(3) 0.7250(4) 0.6390(3) 0.0395(19) Uani 1 1 d .
H21A H 0.2693 0.7668 0.6141 0.059 Uiso 1 1 calc R
H21B H 0.3207 0.7266 0.6630 0.059 Uiso 1 1 calc R
H21C H 0.2323 0.7281 0.6598 0.059 Uiso 1 1 calc R
C22 C 0.1914(3) 0.6465(3) 0.5708(2) 0.0185(13) Uani 1 1 d .
C23 C 0.1252(3) 0.6768(3) 0.5819(2) 0.0225(14) Uani 1 1 d .
H23A H 0.1255 0.7027 0.6144 0.027 Uiso 1 1 calc R
C24 C 0.0597(3) 0.6697(3) 0.5467(2) 0.0250(15) Uani 1 1 d .
H24A H 0.0153 0.6896 0.5557 0.030 Uiso 1 1 calc R
C25 C 0.0573(3) 0.6340(3) 0.4983(2) 0.0207(13) Uani 1 1 d .
H25A H 0.0116 0.6307 0.4741 0.025 Uiso 1 1 calc R
C26 C 0.1219(3) 0.6027(3) 0.4851(2) 0.0167(12) Uani 1 1 d .
C27 C 0.1861(3) 0.6086(3) 0.5226(2) 0.0157(12) Uani 1 1 d .
C28 C 0.0304(3) 0.5694(3) 0.3873(2) 0.0208(13) Uani 1 1 d .
C29 C -0.0241(3) 0.5159(4) 0.3869(2) 0.0310(16) Uani 1 1 d .
H29A H -0.0124 0.4689 0.4030 0.037 Uiso 1 1 calc R
C30 C -0.0963(4) 0.5325(5) 0.3626(3) 0.047(2) Uani 1 1 d .
H30A H -0.1338 0.4958 0.3620 0.056 Uiso 1 1 calc R
C31 C -0.1152(4) 0.5999(5) 0.3394(3) 0.041(2) Uani 1 1 d .
H31A H -0.1653 0.6100 0.3237 0.050 Uiso 1 1 calc R
C32 C -0.0614(4) 0.6523(4) 0.3392(2) 0.0318(16) Uani 1 1 d .
H32A H -0.0740 0.6987 0.3225 0.038 Uiso 1 1 calc R
C33 C 0.0110(3) 0.6388(3) 0.3628(2) 0.0236(14) Uani 1 1 d .
H33A H 0.0479 0.6759 0.3627 0.028 Uiso 1 1 calc R
C34 C 0.1308(3) 0.4570(3) 0.4386(2) 0.0237(14) Uani 1 1 d .
C35 C 0.1389(3) 0.4313(4) 0.4897(3) 0.0383(18) Uani 1 1 d .
H35A H 0.1398 0.4656 0.5181 0.046 Uiso 1 1 calc R
C36 C 0.1459(4) 0.3564(5) 0.5006(4) 0.054(2) Uani 1 1 d .
H36A H 0.1521 0.3396 0.5365 0.065 Uiso 1 1 calc R
C37 C 0.1439(4) 0.3065(4) 0.4600(4) 0.055(2) Uani 1 1 d .
H37A H 0.1488 0.2550 0.4674 0.066 Uiso 1 1 calc R
C38 C 0.1347(4) 0.3320(4) 0.4077(4) 0.055(2) Uani 1 1 d .
H38A H 0.1327 0.2975 0.3793 0.066 Uiso 1 1 calc R
C39 C 0.1283(4) 0.4069(4) 0.3967(3) 0.043(2) Uani 1 1 d .
H39A H 0.1222 0.4242 0.3610 0.051 Uiso 1 1 calc R
C40 C 0.1435(3) 0.5873(4) 0.3027(2) 0.0280(15) Uani 1 1 d .
H40A H 0.1103 0.5444 0.2925 0.034 Uiso 1 1 calc R
H40B H 0.1170 0.6353 0.2979 0.034 Uiso 1 1 calc R
C41 C 0.2148(3) 0.5848(4) 0.2850(2) 0.0256(15) Uani 1 1 d .
C42 C 0.2524(4) 0.6501(4) 0.2750(2) 0.0367(17) Uani 1 1 d .
H42A H 0.2300 0.6970 0.2783 0.044 Uiso 1 1 calc R
C43 C 0.3227(4) 0.6457(5) 0.2603(3) 0.046(2) Uani 1 1 d .
H43A H 0.3480 0.6897 0.2531 0.055 Uiso 1 1 calc R
C44 C 0.3553(4) 0.5771(5) 0.2563(3) 0.048(2) Uani 1 1 d .
H44A H 0.4020 0.5744 0.2445 0.058 Uiso 1 1 calc R
C45 C 0.3215(4) 0.5122(4) 0.2688(2) 0.0419(19) Uani 1 1 d .
H45A H 0.3458 0.4657 0.2680 0.050 Uiso 1 1 calc R
C46 C 0.2514(4) 0.5169(4) 0.2827(2) 0.0352(17) Uani 1 1 d .
H46A H 0.2273 0.4727 0.2908 0.042 Uiso 1 1 calc R
S1 S 0.51451(9) 0.68810(10) 0.73964(6) 0.0294(4) Uani 1 1 d .
O2 O 0.5480(3) 0.6540(3) 0.69744(17) 0.0448(13) Uani 1 1 d .
O3 O 0.5653(2) 0.7255(2) 0.78080(15) 0.0295(10) Uani 1 1 d .
O4 O 0.4455(2) 0.7274(3) 0.72200(17) 0.0364(11) Uani 1 1 d .
C47 C 0.4859(4) 0.6080(4) 0.7735(3) 0.0415(18) Uani 1 1 d .
F1 F 0.4372(2) 0.5656(2) 0.74121(18) 0.0636(14) Uani 1 1 d .
F2 F 0.5441(2) 0.5643(2) 0.79185(18) 0.0577(13) Uani 1 1 d .
F3 F 0.4538(2) 0.6297(3) 0.81528(15) 0.0559(12) Uani 1 1 d .
Pd1' Pd 0.20955(2) 0.08015(3) 0.377858(16) 0.01772(14) Uani 1 1 d .
P1' P 0.32823(8) 0.05033(8) 0.43045(6) 0.0167(3) Uani 1 1 d .
P2' P 0.11949(8) 0.05486(8) 0.42910(6) 0.0170(3) Uani 1 1 d .
O1' O 0.2416(2) 0.0776(2) 0.51273(14) 0.0174(9) Uani 1 1 d .
C1' C 0.4071(3) 0.0726(3) 0.3979(2) 0.0180(13) Uani 1 1 d .
C2' C 0.4664(3) 0.0238(4) 0.3950(2) 0.0264(14) Uani 1 1 d .
H2'A H 0.4640 -0.0263 0.4059 0.032 Uiso 1 1 calc R
C3' C 0.5288(3) 0.0503(4) 0.3760(2) 0.0334(17) Uani 1 1 d .
H3'A H 0.5694 0.0180 0.3742 0.040 Uiso 1 1 calc R
C4' C 0.5321(3) 0.1232(4) 0.3598(2) 0.0320(16) Uani 1 1 d .
H4'A H 0.5748 0.1405 0.3468 0.038 Uiso 1 1 calc R
C5' C 0.4741(4) 0.1705(4) 0.3624(2) 0.0352(18) Uani 1 1 d .
H5'A H 0.4769 0.2207 0.3515 0.042 Uiso 1 1 calc R
C6' C 0.4115(3) 0.1455(4) 0.3810(2) 0.0266(14) Uani 1 1 d .
H6'A H 0.3711 0.1784 0.3822 0.032 Uiso 1 1 calc R
C7' C 0.3352(3) -0.0493(3) 0.4416(2) 0.0187(13) Uani 1 1 d .
C8' C 0.3537(3) -0.0807(4) 0.4918(2) 0.0276(15) Uani 1 1 d .
H8'A H 0.3632 -0.0497 0.5224 0.033 Uiso 1 1 calc R
C9' C 0.3584(4) -0.1570(4) 0.4975(3) 0.0360(17) Uani 1 1 d .
H9'A H 0.3718 -0.1783 0.5319 0.043 Uiso 1 1 calc R
C10' C 0.3438(3) -0.2021(4) 0.4536(3) 0.0318(16) Uani 1 1 d .
H10B H 0.3464 -0.2544 0.4580 0.038 Uiso 1 1 calc R
C11' C 0.3251(3) -0.1722(4) 0.4026(3) 0.0341(17) Uani 1 1 d .
H11B H 0.3157 -0.2036 0.3723 0.041 Uiso 1 1 calc R
C12' C 0.3204(3) -0.0960(4) 0.3970(2) 0.0289(15) Uani 1 1 d .
H12B H 0.3071 -0.0750 0.3625 0.035 Uiso 1 1 calc R
C13' C 0.3617(3) 0.0933(3) 0.4954(2) 0.0160(12) Uani 1 1 d .
C14' C 0.4345(3) 0.1190(3) 0.5117(2) 0.0203(13) Uani 1 1 d .
H14B H 0.4713 0.1093 0.4902 0.024 Uiso 1 1 calc R
C15' C 0.4531(3) 0.1581(3) 0.5584(2) 0.0216(14) Uani 1 1 d .
H15B H 0.5032 0.1732 0.5699 0.026 Uiso 1 1 calc R
C16' C 0.3994(3) 0.1758(3) 0.5889(2) 0.0196(13) Uani 1 1 d .
H16B H 0.4126 0.2050 0.6201 0.024 Uiso 1 1 calc R
C17' C 0.3260(3) 0.1513(3) 0.5745(2) 0.0157(12) Uani 1 1 d .
C18' C 0.3105(3) 0.1089(3) 0.5286(2) 0.0165(12) Uani 1 1 d .
C19' C 0.2644(3) 0.1690(3) 0.6069(2) 0.0200(13) Uani 1 1 d .
C20' C 0.2746(3) 0.2496(4) 0.6292(3) 0.0332(17) Uani 1 1 d .
H20D H 0.2709 0.2847 0.5995 0.050 Uiso 1 1 calc R
H20E H 0.3235 0.2543 0.6517 0.050 Uiso 1 1 calc R
H20F H 0.2357 0.2605 0.6503 0.050 Uiso 1 1 calc R
C21' C 0.2721(3) 0.1142(4) 0.6546(2) 0.0358(18) Uani 1 1 d .
H21D H 0.2660 0.0632 0.6412 0.054 Uiso 1 1 calc R
H21E H 0.2338 0.1250 0.6762 0.054 Uiso 1 1 calc R
H21F H 0.3214 0.1197 0.6765 0.054 Uiso 1 1 calc R
C22' C 0.1890(3) 0.1601(3) 0.5715(2) 0.0179(13) Uani 1 1 d .
C23' C 0.1237(3) 0.1917(3) 0.5821(2) 0.0229(14) Uani 1 1 d .
H23B H 0.1257 0.2215 0.6131 0.027 Uiso 1 1 calc R
C24' C 0.0566(3) 0.1817(3) 0.5498(2) 0.0195(13) Uani 1 1 d .
H24B H 0.0129 0.2032 0.5590 0.023 Uiso 1 1 calc R
C25' C 0.0520(3) 0.1398(3) 0.5030(2) 0.0191(13) Uani 1 1 d .
H25B H 0.0055 0.1335 0.4800 0.023 Uiso 1 1 calc R
C26' C 0.1158(3) 0.1076(3) 0.4905(2) 0.0153(12) Uani 1 1 d .
C27' C 0.1822(3) 0.1165(3) 0.5256(2) 0.0145(12) Uani 1 1 d .
C28' C 0.0225(3) 0.0610(3) 0.3950(2) 0.0190(13) Uani 1 1 d .
C29' C -0.0239(3) -0.0004(4) 0.3884(2) 0.0255(14) Uani 1 1 d .
H29B H -0.0055 -0.0475 0.4013 0.031 Uiso 1 1 calc R
C30' C -0.0967(3) 0.0068(4) 0.3632(2) 0.0331(17) Uani 1 1 d .
H30B H -0.1281 -0.0356 0.3592 0.040 Uiso 1 1 calc R
C31' C -0.1248(3) 0.0742(4) 0.3436(2) 0.0326(17) Uani 1 1 d .
H31B H -0.1750 0.0783 0.3264 0.039 Uiso 1 1 calc R
C32' C -0.0786(3) 0.1357(4) 0.3493(2) 0.0283(15) Uani 1 1 d .
H32B H -0.0971 0.1824 0.3359 0.034 Uiso 1 1 calc R
C33' C -0.0059(3) 0.1290(4) 0.3746(2) 0.0273(15) Uani 1 1 d .
H33B H 0.0254 0.1714 0.3782 0.033 Uiso 1 1 calc R
C34' C 0.1320(3) -0.0422(3) 0.4500(2) 0.0177(13) Uani 1 1 d .
C35' C 0.1360(3) -0.0635(3) 0.5025(2) 0.0210(14) Uani 1 1 d .
H35B H 0.1302 -0.0275 0.5287 0.025 Uiso 1 1 calc R
C36' C 0.1485(3) -0.1376(3) 0.5173(2) 0.0236(14) Uani 1 1 d .
H36B H 0.1533 -0.1519 0.5536 0.028 Uiso 1 1 calc R
C37' C 0.1538(3) -0.1899(3) 0.4780(2) 0.0263(15) Uani 1 1 d .
H37B H 0.1611 -0.2407 0.4873 0.032 Uiso 1 1 calc R
C38' C 0.1483(3) -0.1680(3) 0.4254(3) 0.0264(15) Uani 1 1 d .
H38B H 0.1511 -0.2040 0.3986 0.032 Uiso 1 1 calc R
C39' C 0.1386(3) -0.0945(3) 0.4118(2) 0.0239(14) Uani 1 1 d .
H39B H 0.1366 -0.0797 0.3758 0.029 Uiso 1 1 calc R
C40' C 0.1273(3) 0.0998(4) 0.3113(2) 0.0300(16) Uani 1 1 d .
H40C H 0.0994 0.0557 0.2959 0.036 Uiso 1 1 calc R
H40D H 0.0948 0.1432 0.3138 0.036 Uiso 1 1 calc R
C41' C 0.1953(3) 0.1148(4) 0.2923(2) 0.0257(14) Uani 1 1 d .
C42' C 0.2424(3) 0.0559(4) 0.2846(2) 0.0309(16) Uani 1 1 d .
H42B H 0.2277 0.0064 0.2900 0.037 Uiso 1 1 calc R
C43' C 0.3110(4) 0.0698(4) 0.2687(3) 0.0392(18) Uani 1 1 d .
H43B H 0.3426 0.0296 0.2634 0.047 Uiso 1 1 calc R
C44' C 0.3327(4) 0.1412(4) 0.2610(2) 0.0352(17) Uani 1 1 d .
H44B H 0.3788 0.1502 0.2493 0.042 Uiso 1 1 calc R
C45' C 0.2881(4) 0.2002(4) 0.2700(2) 0.0403(18) Uani 1 1 d .
H45B H 0.3043 0.2493 0.2651 0.048 Uiso 1 1 calc R
C46' C 0.2212(4) 0.1888(4) 0.2858(2) 0.0330(16) Uani 1 1 d .
H46B H 0.1917 0.2300 0.2925 0.040 Uiso 1 1 calc R
S1' S 0.89506(14) 0.16685(13) 0.73942(8) 0.0601(6) Uani 1 1 d .
O2' O 0.8860(5) 0.1845(4) 0.7920(2) 0.113(3) Uani 1 1 d .
O3' O 0.8665(4) 0.0953(3) 0.7201(2) 0.090(2) Uani 1 1 d .
O4' O 0.8860(4) 0.2274(3) 0.7026(2) 0.084(2) Uani 1 1 d .
C47' C 0.9858(8) 0.1690(12) 0.7499(5) 0.185(11) Uani 1 1 d .
F1' F 1.0173(5) 0.0979(5) 0.7759(4) 0.199(5) Uani 1 1 d .
F2' F 1.0155(4) 0.1433(4) 0.6991(3) 0.128(2) Uani 1 1 d .
F3' F 1.0309(4) 0.2149(5) 0.7692(3) 0.141(3) Uani 1 1 d .

loop_
_atom_site_aniso_label
_atom_site_aniso_U_11
_atom_site_aniso_U_22
_atom_site_aniso_U_33
_atom_site_aniso_U_23
_atom_site_aniso_U_13
_atom_site_aniso_U_12
Pd1 0.0183(2) 0.0182(3) 0.0158(2) 0.00264(19) 0.00120(19) -0.0004(2)
P1 0.0171(7) 0.0158(9) 0.0173(8) 0.0009(6) 0.0021(6) 0.0006(6)
P2 0.0160(7) 0.0151(9) 0.0167(7) 0.0014(6) 0.0000(6) -0.0014(6)
O1 0.0123(19) 0.022(2) 0.017(2) -0.0023(17) 0.0016(16) -0.0001(17)
C1 0.022(3) 0.021(4) 0.016(3) 0.001(2) 0.002(2) -0.004(3)
C2 0.031(4) 0.045(5) 0.023(3) 0.003(3) 0.008(3) 0.005(3)
C3 0.028(4) 0.066(6) 0.041(4) 0.007(4) 0.015(3) 0.010(4)
C4 0.028(4) 0.106(8) 0.018(4) -0.003(4) 0.006(3) -0.022(5)
C5 0.050(5) 0.044(5) 0.025(4) -0.003(3) 0.014(3) -0.025(4)
C6 0.041(4) 0.030(4) 0.020(3) -0.001(3) 0.004(3) -0.009(3)
C7 0.015(3) 0.020(3) 0.024(3) -0.002(3) 0.003(2) 0.001(3)
C8 0.025(3) 0.025(4) 0.028(3) 0.007(3) 0.013(3) 0.006(3)
C9 0.035(4) 0.023(4) 0.029(4) 0.013(3) 0.012(3) 0.006(3)
C10 0.026(3) 0.017(4) 0.051(4) 0.000(3) -0.003(3) -0.001(3)
C11 0.051(5) 0.015(4) 0.044(4) -0.012(3) -0.022(4) 0.001(3)
C12 0.041(4) 0.027(4) 0.034(4) -0.005(3) -0.012(3) 0.008(3)
C13 0.017(3) 0.011(3) 0.024(3) 0.003(2) 0.002(3) 0.006(2)
C14 0.018(3) 0.022(4) 0.025(3) 0.005(3) 0.010(3) 0.005(3)
C15 0.012(3) 0.019(3) 0.025(3) 0.000(3) -0.003(3) -0.006(2)
C16 0.021(3) 0.023(4) 0.020(3) 0.005(3) -0.006(3) -0.001(3)
C17 0.017(3) 0.014(3) 0.017(3) 0.004(2) -0.001(2) -0.001(3)
C18 0.016(3) 0.012(3) 0.017(3) 0.004(2) 0.000(2) 0.002(2)
C19 0.019(3) 0.024(4) 0.018(3) -0.008(3) -0.001(3) 0.000(3)
C20 0.019(3) 0.062(5) 0.021(3) 0.011(3) 0.001(3) -0.002(3)
C21 0.017(3) 0.065(6) 0.037(4) -0.025(4) 0.004(3) -0.002(3)
C22 0.017(3) 0.020(3) 0.018(3) 0.003(3) 0.000(2) -0.002(3)
C23 0.027(3) 0.020(4) 0.020(3) 0.003(3) 0.006(3) 0.002(3)
C24 0.023(3) 0.030(4) 0.025(3) 0.002(3) 0.011(3) 0.006(3)
C25 0.017(3) 0.024(4) 0.020(3) 0.003(3) 0.000(3) 0.000(3)
C26 0.017(3) 0.015(3) 0.018(3) 0.002(2) 0.000(2) -0.004(2)
C27 0.014(3) 0.013(3) 0.020(3) 0.001(2) 0.004(2) -0.004(2)
C28 0.024(3) 0.022(4) 0.017(3) -0.009(3) 0.004(3) -0.008(3)
C29 0.025(3) 0.031(4) 0.034(4) 0.005(3) -0.005(3) -0.004(3)
C30 0.023(4) 0.064(6) 0.051(5) -0.006(4) -0.001(4) -0.018(4)
C31 0.027(4) 0.070(6) 0.024(4) -0.007(4) -0.006(3) 0.014(4)
C32 0.034(4) 0.040(4) 0.019(3) -0.005(3) -0.002(3) 0.015(3)
C33 0.027(3) 0.024(4) 0.018(3) -0.002(3) -0.001(3) 0.004(3)
C34 0.013(3) 0.017(3) 0.041(4) 0.004(3) 0.004(3) -0.003(3)
C35 0.029(4) 0.038(5) 0.041(4) 0.017(3) -0.013(3) -0.009(3)
C36 0.033(4) 0.042(5) 0.077(6) 0.039(5) -0.021(4) -0.012(4)
C37 0.029(4) 0.027(5) 0.112(8) 0.027(5) 0.019(5) 0.003(4)
C38 0.060(5) 0.026(5) 0.091(7) -0.011(4) 0.045(5) -0.015(4)
C39 0.068(5) 0.017(4) 0.053(5) -0.003(3) 0.039(4) -0.008(4)
C40 0.031(4) 0.031(4) 0.019(3) 0.002(3) -0.004(3) -0.004(3)
C41 0.034(4) 0.032(4) 0.009(3) 0.004(3) -0.002(3) -0.004(3)
C42 0.040(4) 0.045(5) 0.025(4) -0.001(3) 0.005(3) -0.004(4)
C43 0.053(5) 0.055(5) 0.028(4) 0.007(4) 0.002(4) -0.023(4)
C44 0.036(4) 0.082(7) 0.027(4) 0.000(4) 0.008(3) 0.009(5)
C45 0.047(4) 0.053(5) 0.028(4) -0.001(3) 0.012(3) 0.004(4)
C46 0.041(4) 0.045(5) 0.020(3) -0.001(3) 0.006(3) -0.003(4)
S1 0.0301(9) 0.0300(10) 0.0270(9) 0.0017(7) 0.0015(7) -0.0002(8)
O2 0.057(3) 0.055(3) 0.029(3) -0.001(2) 0.024(2) 0.014(3)
O3 0.027(2) 0.036(3) 0.023(2) 0.000(2) -0.0022(19) -0.010(2)
O4 0.027(2) 0.044(3) 0.036(3) 0.002(2) 0.001(2) 0.009(2)
C47 0.038(4) 0.049(5) 0.035(4) 0.003(4) -0.002(4) -0.010(4)
F1 0.065(3) 0.053(3) 0.063(3) 0.006(2) -0.019(2) -0.034(2)
F2 0.045(3) 0.040(3) 0.084(3) 0.028(2) 0.000(2) 0.007(2)
F3 0.047(3) 0.088(4) 0.038(2) 0.003(2) 0.022(2) -0.014(2)
Pd1' 0.0176(2) 0.0188(3) 0.0164(2) 0.00330(19) 0.00172(19) -0.0003(2)
P1' 0.0179(8) 0.0142(8) 0.0177(8) 0.0008(6) 0.0022(6) 0.0009(6)
P2' 0.0159(7) 0.0181(9) 0.0166(8) 0.0023(6) 0.0017(6) -0.0014(6)
O1' 0.018(2) 0.015(2) 0.020(2) -0.0022(17) 0.0045(17) 0.0008(17)
C1' 0.019(3) 0.021(3) 0.015(3) -0.005(2) 0.008(2) -0.008(3)
C2' 0.023(3) 0.032(4) 0.024(3) -0.003(3) 0.001(3) 0.003(3)
C3' 0.020(3) 0.048(5) 0.033(4) -0.018(3) 0.007(3) 0.002(3)
C4' 0.027(4) 0.041(5) 0.030(4) -0.002(3) 0.009(3) -0.010(3)
C5' 0.048(4) 0.030(4) 0.029(4) 0.002(3) 0.010(3) -0.024(4)
C6' 0.034(4) 0.023(4) 0.021(3) -0.004(3) -0.001(3) -0.007(3)
C7' 0.012(3) 0.013(3) 0.030(3) 0.001(3) 0.003(3) 0.001(2)
C8' 0.025(3) 0.029(4) 0.029(3) 0.002(3) 0.006(3) 0.005(3)
C9' 0.040(4) 0.022(4) 0.048(4) 0.015(3) 0.013(4) 0.011(3)
C10' 0.027(3) 0.016(4) 0.054(5) -0.001(3) 0.011(3) -0.003(3)
C11' 0.028(4) 0.023(4) 0.048(4) -0.008(3) -0.001(3) 0.003(3)
C12' 0.030(4) 0.025(4) 0.031(4) -0.001(3) 0.001(3) 0.001(3)
C13' 0.015(3) 0.009(3) 0.023(3) 0.001(2) -0.001(2) 0.003(2)
C14' 0.013(3) 0.024(4) 0.023(3) 0.000(3) 0.003(2) 0.006(3)
C15' 0.010(3) 0.033(4) 0.020(3) -0.001(3) -0.002(2) -0.003(3)
C16' 0.019(3) 0.020(3) 0.018(3) 0.002(2) -0.003(3) -0.001(3)
C17' 0.015(3) 0.010(3) 0.021(3) 0.006(2) 0.002(2) 0.001(2)
C18' 0.016(3) 0.010(3) 0.022(3) 0.005(2) 0.000(2) 0.000(2)
C19' 0.012(3) 0.029(4) 0.018(3) -0.006(3) -0.001(2) -0.002(3)
C20' 0.021(3) 0.038(4) 0.040(4) -0.016(3) 0.001(3) -0.001(3)
C21' 0.024(3) 0.064(5) 0.019(3) 0.015(3) 0.004(3) -0.005(3)
C22' 0.016(3) 0.017(3) 0.018(3) 0.002(2) -0.001(2) -0.002(2)
C23' 0.023(3) 0.025(4) 0.022(3) -0.007(3) 0.007(3) -0.006(3)
C24' 0.015(3) 0.019(3) 0.025(3) -0.001(3) 0.005(3) 0.003(2)
C25' 0.013(3) 0.025(4) 0.019(3) 0.003(3) -0.001(2) -0.002(3)
C26' 0.016(3) 0.014(3) 0.016(3) 0.003(2) 0.003(2) -0.003(2)
C27' 0.012(3) 0.014(3) 0.019(3) 0.002(2) 0.006(2) -0.004(2)
C28' 0.022(3) 0.022(4) 0.014(3) 0.002(2) 0.006(2) 0.004(3)
C29' 0.024(3) 0.031(4) 0.023(3) 0.002(3) 0.005(3) 0.000(3)
C30' 0.022(3) 0.052(5) 0.024(3) -0.006(3) 0.001(3) -0.013(3)
C31' 0.020(3) 0.060(5) 0.016(3) -0.006(3) -0.002(3) 0.002(4)
C32' 0.026(3) 0.040(4) 0.018(3) -0.001(3) 0.002(3) 0.016(3)
C33' 0.025(3) 0.032(4) 0.025(3) 0.005(3) 0.006(3) 0.000(3)
C34' 0.012(3) 0.025(4) 0.016(3) 0.001(3) 0.001(2) -0.001(3)
C35' 0.013(3) 0.027(4) 0.024(3) -0.004(3) 0.006(3) 0.002(3)
C36' 0.024(3) 0.023(4) 0.024(3) 0.009(3) 0.005(3) 0.001(3)
C37' 0.023(3) 0.017(4) 0.039(4) 0.010(3) 0.003(3) 0.006(3)
C38' 0.021(3) 0.021(4) 0.038(4) -0.004(3) 0.007(3) -0.004(3)
C39' 0.029(3) 0.025(4) 0.021(3) 0.005(3) 0.011(3) -0.001(3)
C40' 0.022(3) 0.045(4) 0.020(3) 0.013(3) -0.004(3) 0.005(3)
C41' 0.028(3) 0.035(4) 0.013(3) 0.006(3) 0.001(3) 0.003(3)
C42' 0.037(4) 0.036(4) 0.019(3) 0.008(3) 0.002(3) -0.002(3)
C43' 0.031(4) 0.054(5) 0.035(4) -0.003(4) 0.012(3) 0.008(4)
C44' 0.034(4) 0.052(5) 0.020(3) 0.000(3) 0.006(3) -0.005(4)
C45' 0.049(5) 0.048(5) 0.024(4) 0.005(3) 0.010(3) -0.015(4)
C46' 0.048(4) 0.033(4) 0.019(3) 0.002(3) 0.007(3) 0.002(3)
S1' 0.0780(16) 0.0596(16) 0.0465(13) -0.0072(11) 0.0214(12) -0.0090(13)
O2' 0.196(8) 0.111(6) 0.044(4) -0.036(4) 0.057(5) -0.055(6)
O3' 0.145(6) 0.066(4) 0.063(4) -0.029(3) 0.025(4) -0.060(4)
O4' 0.149(6) 0.046(4) 0.061(4) 0.022(3) 0.026(4) 0.026(4)
C47' 0.139(12) 0.32(2) 0.063(7) 0.109(11) -0.074(8) -0.184(15)
F1' 0.206(9) 0.158(8) 0.192(9) 0.063(7) -0.081(7) 0.034(7)
F2' 0.107(5) 0.118(6) 0.167(7) -0.039(5) 0.045(5) 0.008(5)
F3' 0.124(6) 0.160(8) 0.124(6) 0.020(5) -0.023(5) -0.063(6)

loop_
_atom_type_symbol
_atom_type_description
_atom_type_scat_dispersion_real
_atom_type_scat_dispersion_imag
_atom_type_scat_source
C C 0.0033 0.0016 'International Tables Vol C Tables 4.2.6.8 and 6.1.1.4'
H H 0.0000 0.0000 'International Tables Vol C Tables 4.2.6.8 and 6.1.1.4'
O O 0.0106 0.0060 'International Tables Vol C Tables 4.2.6.8 and 6.1.1.4'
F F 0.0171 0.0103 'International Tables Vol C Tables 4.2.6.8 and 6.1.1.4'
P P 0.1023 0.0942 'International Tables Vol C Tables 4.2.6.8 and 6.1.1.4'
S S 0.1246 0.1234 'International Tables Vol C Tables 4.2.6.8 and 6.1.1.4'
Pd Pd -0.9988 1.0072 'International Tables Vol C Tables 4.2.6.8 and 6.1.1.4'

loop_
_geom_angle_atom_site_label_1
_geom_angle_atom_site_label_2
_geom_angle_atom_site_label_3
_geom_angle
C40 Pd1 C41 38.9(2)
C40 Pd1 P2 91.81(17)
C41 Pd1 P2 130.11(16)
C40 Pd1 P1 158.10(17)
C41 Pd1 P1 119.74(17)
P2 Pd1 P1 108.11(5)
C1 P1 C13 101.1(3)
C1 P1 C7 104.5(3)
C13 P1 C7 104.4(3)
C1 P1 Pd1 112.59(19)
C13 P1 Pd1 123.02(18)
C7 P1 Pd1 109.47(19)
C28 P2 C26 100.8(2)
C28 P2 C34 104.2(3)
C26 P2 C34 104.6(3)
C28 P2 Pd1 116.96(18)
C26 P2 Pd1 123.13(18)
C34 P2 Pd1 105.12(19)
C18 O1 C27 114.6(4)
C6 C1 C2 117.5(6)
C6 C1 P1 118.6(5)
C2 C1 P1 123.9(5)
C3 C2 C1 121.2(7)
C2 C3 C4 119.9(7)
C5 C4 C3 120.2(6)
C4 C5 C6 120.1(7)
C1 C6 C5 121.1(7)
C8 C7 C12 118.5(6)
C8 C7 P1 123.2(5)
C12 C7 P1 118.3(5)
C7 C8 C9 120.2(6)
C10 C9 C8 120.4(6)
C9 C10 C11 119.7(6)
C10 C11 C12 120.6(6)
C11 C12 C7 120.5(6)
C18 C13 C14 116.6(5)
C18 C13 P1 117.6(4)
C14 C13 P1 125.7(4)
C15 C14 C13 119.5(5)
C14 C15 C16 122.9(5)
C15 C16 C17 119.7(5)
C18 C17 C16 116.3(5)
C18 C17 C19 119.6(5)
C16 C17 C19 124.0(5)
O1 C18 C17 120.9(5)
O1 C18 C13 114.1(5)
C17 C18 C13 124.9(5)
C22 C19 C17 108.7(4)
C22 C19 C21 110.9(5)
C17 C19 C21 110.8(5)
C22 C19 C20 109.2(5)
C17 C19 C20 108.1(5)
C21 C19 C20 109.0(5)
C27 C22 C23 115.9(5)
C27 C22 C19 119.5(5)
C23 C22 C19 124.5(5)
C24 C23 C22 121.2(5)
C23 C24 C25 121.3(5)
C24 C25 C26 120.0(5)
C27 C26 C25 116.9(5)
C27 C26 P2 119.2(4)
C25 C26 P2 123.9(4)
C26 C27 O1 114.9(5)
C26 C27 C22 124.6(5)
O1 C27 C22 120.5(5)
C29 C28 C33 119.2(6)
C29 C28 P2 122.4(5)
C33 C28 P2 118.3(4)
C28 C29 C30 118.6(6)
C31 C30 C29 122.3(7)
C32 C31 C30 119.2(6)
C31 C32 C33 120.9(7)
C32 C33 C28 119.9(6)
C35 C34 C39 119.6(6)
C35 C34 P2 122.9(5)
C39 C34 P2 117.4(5)
C34 C35 C36 121.0(7)
C37 C36 C35 120.1(8)
C36 C37 C38 119.4(7)
C39 C38 C37 120.5(8)
C38 C39 C34 119.3(7)
C41 C40 Pd1 76.3(3)
C46 C41 C42 118.3(6)
C46 C41 C40 120.0(6)
C42 C41 C40 121.4(6)
C46 C41 Pd1 92.3(4)
C42 C41 Pd1 107.7(4)
C40 C41 Pd1 64.8(3)
C43 C42 C41 120.0(7)
C44 C43 C42 119.6(7)
C45 C44 C43 121.7(7)
C46 C45 C44 118.2(7)
C45 C46 C41 122.1(7)
O3 S1 O4 114.5(3)
O3 S1 O2 115.8(3)
O4 S1 O2 115.3(3)
O3 S1 C47 103.2(3)
O4 S1 C47 103.5(3)
O2 S1 C47 101.9(3)
F2 C47 F1 106.4(6)
F2 C47 F3 108.4(6)
F1 C47 F3 108.5(6)
F2 C47 S1 111.2(5)
F1 C47 S1 112.2(5)
F3 C47 S1 110.0(5)
C40' Pd1' C41' 38.3(2)
C40' Pd1' P2' 90.62(16)
C41' Pd1' P2' 128.92(16)
C40' Pd1' P1' 160.38(17)
C41' Pd1' P1' 123.37(16)
P2' Pd1' P1' 107.45(5)
C40' Pd1' C42' 62.0(2)
C41' Pd1' C42' 32.8(2)
P2' Pd1' C42' 141.61(15)
P1' Pd1' C42' 98.49(14)
C7' P1' C1' 104.4(3)
C7' P1' C13' 105.9(3)
C1' P1' C13' 98.6(2)
C7' P1' Pd1' 109.88(18)
C1' P1' Pd1' 113.70(19)
C13' P1' Pd1' 122.54(18)
C34' P2' C28' 104.9(3)
C34' P2' C26' 105.5(2)
C28' P2' C26' 101.5(2)
C34' P2' Pd1' 106.74(17)
C28' P2' Pd1' 116.10(18)
C26' P2' Pd1' 120.63(18)
C18' O1' C27' 116.0(4)
C6' C1' C2' 119.4(5)
C6' C1' P1' 116.1(4)
C2' C1' P1' 124.0(5)
C3' C2' C1' 118.9(6)
C4' C3' C2' 120.6(6)
C5' C4' C3' 120.4(6)
C4' C5' C6' 120.1(6)
C5' C6' C1' 120.6(6)
C8' C7' C12' 119.1(6)
C8' C7' P1' 123.0(5)
C12' C7' P1' 117.9(5)
C9' C8' C7' 120.1(6)
C10' C9' C8' 120.3(6)
C9' C10' C11' 120.8(6)
C12' C11' C10' 118.9(6)
C11' C12' C7' 120.8(6)
C18' C13' C14' 117.0(5)
C18' C13' P1' 118.6(4)
C14' C13' P1' 124.0(4)
C15' C14' C13' 120.5(5)
C14' C15' C16' 120.5(5)
C15' C16' C17' 121.1(5)
C18' C17' C16' 116.5(5)
C18' C17' C19' 120.3(5)
C16' C17' C19' 123.3(5)
O1' C18' C17' 121.5(5)
O1' C18' C13' 114.3(5)
C17' C18' C13' 124.2(5)
C22' C19' C17' 109.3(4)
C22' C19' C21' 110.5(5)
C17' C19' C21' 108.1(5)
C22' C19' C20' 110.7(5)
C17' C19' C20' 109.7(5)
C21' C19' C20' 108.6(5)
C23' C22' C27' 115.9(5)
C23' C22' C19' 124.1(5)
C27' C22' C19' 120.0(5)
C24' C23' C22' 122.6(5)
C23' C24' C25' 120.2(5)
C26' C25' C24' 119.3(5)
C25' C26' C27' 118.7(5)
C25' C26' P2' 124.4(4)
C27' C26' P2' 117.0(4)
O1' C27' C26' 115.1(5)
O1' C27' C22' 121.6(5)
C26' C27' C22' 123.3(5)
C29' C28' C33' 118.4(5)
C29' C28' P2' 121.8(4)
C33' C28' P2' 119.8(5)
C30' C29' C28' 120.0(6)
C31' C30' C29' 121.4(6)
C30' C31' C32' 119.1(6)
C33' C32' C31' 119.9(6)
C32' C33' C28' 121.2(6)
C39' C34' C35' 119.9(6)
C39' C34' P2' 118.0(4)
C35' C34' P2' 122.1(4)
C34' C35' C36' 120.6(5)
C37' C36' C35' 118.8(5)
C38' C37' C36' 120.0(6)
C39' C38' C37' 120.4(6)
C38' C39' C34' 120.3(5)
C41' C40' Pd1' 76.3(3)
C42' C41' C40' 119.4(6)
C42' C41' C46' 117.8(6)
C40' C41' C46' 122.5(6)
C42' C41' Pd1' 87.3(4)
C40' C41' Pd1' 65.4(3)
C46' C41' Pd1' 112.7(4)
C43' C42' C41' 120.3(6)
C43' C42' Pd1' 126.3(5)
C41' C42' Pd1' 59.9(3)
C44' C43' C42' 120.2(7)
C43' C44' C45' 120.4(6)
C46' C45' C44' 121.0(7)
C45' C46' C41' 120.2(7)
O2' S1' O4' 115.5(4)
O2' S1' O3' 115.5(4)
O4' S1' O3' 117.6(4)
O2' S1' C47' 96.7(7)
O4' S1' C47' 95.2(6)
O3' S1' C47' 111.9(9)
F3' C47' F1' 102.8(10)
F3' C47' F2' 103.5(10)
F1' C47' F2' 87.2(15)
F3' C47' S1' 133(2)
F1' C47' S1' 110.6(8)
F2' C47' S1' 110.0(7)

loop_
_geom_bond_atom_site_label_1
_geom_bond_atom_site_label_2
_geom_bond_distance
Pd1 C40 2.085(6)
Pd1 C41 2.238(5)
Pd1 P2 2.3063(16)
Pd1 P1 2.4031(17)
P1 C1 1.805(6)
P1 C13 1.818(6)
P1 C7 1.818(6)
P2 C28 1.827(6)
P2 C26 1.828(6)
P2 C34 1.836(6)
O1 C18 1.384(6)
O1 C27 1.387(6)
C1 C6 1.389(8)
C1 C2 1.405(8)
C2 C3 1.380(8)
C3 C4 1.383(11)
C4 C5 1.368(10)
C5 C6 1.395(8)
C7 C8 1.387(8)
C7 C12 1.401(8)
C8 C9 1.401(8)
C9 C10 1.373(9)
C10 C11 1.374(9)
C11 C12 1.382(9)
C13 C18 1.396(7)
C13 C14 1.406(8)
C14 C15 1.372(8)
C15 C16 1.377(8)
C16 C17 1.410(7)
C17 C18 1.386(7)
C17 C19 1.524(7)
C19 C22 1.522(8)
C19 C21 1.536(8)
C19 C20 1.545(8)
C22 C27 1.396(7)
C22 C23 1.396(8)
C23 C24 1.372(8)
C24 C25 1.384(8)
C25 C26 1.398(7)
C26 C27 1.385(7)
C28 C29 1.384(8)
C28 C33 1.417(8)
C29 C30 1.389(9)
C30 C31 1.371(10)
C31 C32 1.364(9)
C32 C33 1.377(8)
C34 C35 1.366(8)
C34 C39 1.391(9)
C35 C36 1.381(9)
C36 C37 1.368(11)
C37 C38 1.393(11)
C38 C39 1.382(9)
C40 C41 1.447(8)
C41 C46 1.401(9)
C41 C42 1.407(9)
C42 C43 1.397(9)
C43 C44 1.385(10)
C44 C45 1.385(10)
C45 C46 1.385(9)
S1 O3 1.443(4)
S1 O4 1.447(4)
S1 O2 1.458(4)
S1 C47 1.804(8)
C47 F2 1.341(8)
C47 F1 1.342(7)
C47 F3 1.356(8)
Pd1' C40' 2.095(6)
Pd1' C41' 2.239(5)
Pd1' P2' 2.3095(15)
Pd1' P1' 2.4057(16)
Pd1' C42' 2.584(6)
P1' C7' 1.821(6)
P1' C1' 1.823(5)
P1' C13' 1.835(6)
P2' C34' 1.834(6)
P2' C28' 1.837(6)
P2' C26' 1.842(5)
O1' C18' 1.374(6)
O1' C27' 1.376(6)
C1' C6' 1.390(8)
C1' C2' 1.405(8)
C2' C3' 1.393(8)
C3' C4' 1.383(9)
C4' C5' 1.368(9)
C5' C6' 1.384(8)
C7' C8' 1.388(8)
C7' C12' 1.403(8)
C8' C9' 1.386(8)
C9' C10' 1.371(9)
C10' C11' 1.394(9)
C11' C12' 1.382(9)
C13' C18' 1.391(7)
C13' C14' 1.402(7)
C14' C15' 1.377(8)
C15' C16' 1.387(8)
C16' C17' 1.398(7)
C17' C18' 1.386(7)
C17' C19' 1.535(7)
C19' C22' 1.520(8)
C19' C21' 1.555(8)
C19' C20' 1.562(8)
C22' C23' 1.388(8)
C22' C27' 1.396(7)
C23' C24' 1.366(8)
C24' C25' 1.403(8)
C25' C26' 1.384(7)
C26' C27' 1.388(7)
C28' C29' 1.387(8)
C28' C33' 1.397(8)
C29' C30' 1.380(8)
C30' C31' 1.379(9)
C31' C32' 1.385(9)
C32' C33' 1.377(8)
C34' C39' 1.376(8)
C34' C35' 1.379(7)
C35' C36' 1.396(8)
C36' C37' 1.392(8)
C37' C38' 1.385(8)
C38' C39' 1.374(8)
C40' C41' 1.430(8)
C41' C42' 1.402(9)
C41' C46' 1.435(9)
C42' C43' 1.400(9)
C43' C44' 1.372(9)
C44' C45' 1.382(10)
C45' C46' 1.363(9)
S1' O2' 1.413(5)
S1' O4' 1.431(5)
S1' O3' 1.447(6)
S1' C47' 1.632(13)
C47' F3' 1.211(13)
C47' F1' 1.510(19)
C47' F2' 1.557(18)
